data_4350782
loop_
_publ_author_name
'Rajak, Sanil'
Chair,Khaoula
'Rana, Love Karan'
'Kaur, Prabhjyot'
'Maris, Thierry'
'Duong, Adam'

_publ_section_title
;
 Amidine/Amidinate Cobalt Complexes: One-Pot Synthesis, Mechanism, and
 Photocatalytic Application for Hydrogen Production
;
_journal_name_full 'Inorganic Chemistry'
_journal_page_first 14910
_journal_page_last 14919
_journal_paper_doi 10.1021/acs.inorgchem.0c01495
_journal_volume 59
_journal_year 2020
_chemical_formula_moiety 'C20 H21 Co N14, 2(Cl O4), 4(C2 H3 N)'
_chemical_formula_sum 'C28 H33 Cl2 Co N18 O8'
_chemical_formula_weight 879.55
_chemical_name_systematic
;
 (N'-[4-amino-6-(pyridin-2-yl)-1,3,5-triazin-2-yl]ethanimidamide)
-(N-[4-amino-6-(pyridin-2-yl)-1,3,5-triazin-2-yl]ethanimidamide)-cobalt 
diperchlorate acetonitrile solvate  
;
_space_group_crystal_system monoclinic
_space_group_IT_number 14
_space_group_name_Hall '-P 2ybc'
_space_group_name_H-M_alt 'P 1 21/c 1'
_atom_sites_solution_hydrogens mixed
_atom_sites_solution_primary dual
_audit_creation_date 2020-03-25
_audit_creation_method
;
Olex2 1.3
(compiled 2020.02.04 svn.rd84adfe8 for OlexSys, GUI svn.r6032)
;
_cell_angle_alpha 90
_cell_angle_beta 102.158(2)
_cell_angle_gamma 90
_cell_formula_units_Z 4
_cell_length_a 11.9086(5)
_cell_length_b 21.6399(8)
_cell_length_c 14.8958(6)
_cell_measurement_reflns_used 9865
_cell_measurement_temperature 150
_cell_measurement_theta_max 68.398
_cell_measurement_theta_min 3.659
_cell_volume 3752.6(3)
_computing_cell_refinement 'SAINT v7.68A (Bruker, 2009)'
_computing_data_collection 'APEX2  (Bruker AXS, 2009)'
_computing_data_reduction 'SAINT v7.68A (Bruker, 2009)'
_computing_molecular_graphics 'Olex2 1.3 (Dolomanov et al., 2009)'
_computing_publication_material 'Olex2 1.3 (Dolomanov et al., 2009)'
_computing_structure_refinement 'XL  (Sheldrick, 2008)'
_computing_structure_solution 'SIR2004 (Burla et al., 2004)'
_diffrn_ambient_temperature 150
_diffrn_detector_area_resol_mean 8.3
_diffrn_measured_fraction_theta_full 1.000
_diffrn_measured_fraction_theta_max 0.995
_diffrn_measurement_device_type 'Bruker Microstar'
_diffrn_measurement_method \w
_diffrn_radiation_type CuK\a
_diffrn_radiation_wavelength 1.54178
_diffrn_reflns_av_R_equivalents 0.0646
_diffrn_reflns_av_unetI/netI 0.0358
_diffrn_reflns_Laue_measured_fraction_full 1.000
_diffrn_reflns_Laue_measured_fraction_max 0.995
_diffrn_reflns_limit_h_max 14
_diffrn_reflns_limit_h_min -14
_diffrn_reflns_limit_k_max 26
_diffrn_reflns_limit_k_min -24
_diffrn_reflns_limit_l_max 18
_diffrn_reflns_limit_l_min -17
_diffrn_reflns_number 74962
_diffrn_reflns_point_group_measured_fraction_full 1.000
_diffrn_reflns_point_group_measured_fraction_max 0.995
_diffrn_reflns_theta_full 67.679
_diffrn_reflns_theta_max 69.602
_diffrn_reflns_theta_min 3.658
_exptl_absorpt_coefficient_mu 5.539
_exptl_absorpt_correction_T_max 0.7532
_exptl_absorpt_correction_T_min 0.5817
_exptl_absorpt_correction_type multi-scan
_exptl_absorpt_process_details
;
SADABS-2008/1 (Bruker,2008) was used for absorption correction.
wR2(int) was 0.0843 before and 0.0694 after correction.
The Ratio of minimum to maximum transmission is 0.7723.
The \l/2 correction factor is 0.0015.
;
_exptl_crystal_colour 'clear light red'
_exptl_crystal_colour_lustre clear
_exptl_crystal_colour_modifier light
_exptl_crystal_colour_primary red
_exptl_crystal_density_diffrn 1.557
_exptl_crystal_density_method 'not measured'
_exptl_crystal_description orange
_exptl_crystal_F_000 1808
_exptl_crystal_size_max 0.1
_exptl_crystal_size_mid 0.06
_exptl_crystal_size_min 0.06
_refine_diff_density_max 0.890
_refine_diff_density_min -0.962
_refine_diff_density_rms 0.068
_refine_ls_extinction_coef .
_refine_ls_extinction_method none
_refine_ls_goodness_of_fit_ref 1.026
_refine_ls_hydrogen_treatment mixed
_refine_ls_matrix_type full
_refine_ls_number_parameters 596
_refine_ls_number_reflns 7032
_refine_ls_number_restraints 36
_refine_ls_restrained_S_all 1.040
_refine_ls_R_factor_all 0.0642
_refine_ls_R_factor_gt 0.0528
_refine_ls_shift/su_max 0.000
_refine_ls_shift/su_mean 0.000
_refine_ls_structure_factor_coef Fsqd
_refine_ls_weighting_details 'w=1/[\s^2^(Fo^2^)+(0.0828P)^2^+4.1372P] where P=(Fo^2^+2Fc^2^)/3'
_refine_ls_weighting_scheme calc
_refine_ls_wR_factor_gt 0.1422
_refine_ls_wR_factor_ref 0.1521
_reflns_Friedel_coverage 0.000
_reflns_Friedel_fraction_full .
_reflns_Friedel_fraction_max .
_reflns_number_gt 5876
_reflns_number_total 7032
_reflns_threshold_expression 'I > 2\s(I)'
_cod_data_source_file adam43.cif
_cod_data_source_block adam43
_cod_database_code 4350782

loop_
_space_group_symop_id
_space_group_symop_operation_xyz
1 'x, y, z'
2 '-x, y+1/2, -z+1/2'
3 '-x, -y, -z'
4 'x, -y-1/2, z-1/2'

loop_
_atom_site_label
_atom_site_type_symbol
_atom_site_fract_x
_atom_site_fract_y
_atom_site_fract_z
_atom_site_U_iso_or_equiv
_atom_site_adp_type
_atom_site_occupancy
_atom_site_site_symmetry_order
_atom_site_calc_flag
_atom_site_refinement_flags_posn
_atom_site_refinement_flags_adp
_atom_site_refinement_flags_occupancy
_atom_site_disorder_assembly
_atom_site_disorder_group
Co1 Co 0.22806(4) 0.16351(2) 0.60106(3) 0.03322(16) Uani 1 1 d . . . . .
N1 N 0.2138(3) 0.07375(12) 0.61033(19) 0.0444(7) Uani 1 1 d . . . . .
N2 N 0.2956(2) 0.15725(11) 0.72832(19) 0.0372(6) Uani 1 1 d . . . . .
N3 N 0.3875(2) 0.19243(12) 0.87491(18) 0.0370(6) Uani 1 1 d . . . . .
N4 N 0.3480(3) 0.08410(12) 0.84868(18) 0.0431(7) Uani 1 1 d . . . . .
N5 N 0.2492(2) 0.25029(13) 0.6051(2) 0.0353(6) Uani 1 1 d . . . . .
N6 N 0.3363(2) 0.26202(12) 0.75892(19) 0.0351(6) Uani 1 1 d . . . . .
N7 N 0.4418(3) 0.12117(17) 0.9887(2) 0.0468(7) Uani 1 1 d . . . . .
H7A H 0.444(4) 0.088(2) 1.008(3) 0.050(12) Uiso 1 1 d . . . . .
H7B H 0.477(4) 0.153(2) 1.024(3) 0.050(11) Uiso 1 1 d . . . . .
N8 N 0.0702(2) 0.17374(12) 0.61852(18) 0.0386(6) Uani 1 1 d . . . . .
N9 N 0.1560(2) 0.16628(11) 0.47525(18) 0.0332(6) Uani 1 1 d . . . . .
N10 N -0.0273(2) 0.17074(12) 0.37529(19) 0.0396(6) Uani 1 1 d . . . . .
N11 N 0.1433(2) 0.16114(13) 0.31548(19) 0.0430(7) Uani 1 1 d . . . . .
N12 N -0.0352(4) 0.16172(18) 0.2211(3) 0.0539(9) Uani 1 1 d . . . . .
H12A H -0.004(5) 0.158(2) 0.181(4) 0.071(17) Uiso 1 1 d . . . . .
H12B H -0.101(5) 0.164(2) 0.215(3) 0.057(14) Uiso 1 1 d . . . . .
N13 N 0.3214(2) 0.16024(12) 0.40822(19) 0.0401(6) Uani 1 1 d . . . . .
N14 N 0.3728(3) 0.15458(12) 0.57090(19) 0.0388(6) Uani 1 1 d . . . . .
C1 C 0.1714(4) 0.03430(16) 0.5440(3) 0.0559(10) Uani 1 1 d . . . . .
H1 H 0.140698 0.049587 0.484062 0.067 Uiso 1 1 calc R U . . .
C2 C 0.1706(5) -0.02912(18) 0.5599(3) 0.0753(15) Uani 1 1 d . . . . .
H2 H 0.139250 -0.056475 0.511162 0.090 Uiso 1 1 calc R U . . .
C3 C 0.2149(5) -0.05198(18) 0.6455(3) 0.0813(17) Uani 1 1 d . . . . .
H3 H 0.215466 -0.095166 0.657050 0.098 Uiso 1 1 calc R U . . .
C4 C 0.2592(4) -0.01038(17) 0.7155(3) 0.0692(13) Uani 1 1 d . . . . .
H4 H 0.290476 -0.024677 0.775926 0.083 Uiso 1 1 calc R U . . .
C5 C 0.2568(3) 0.05147(15) 0.6956(2) 0.0488(9) Uani 1 1 d . . . . .
C6 C 0.3037(3) 0.09934(14) 0.7632(2) 0.0414(7) Uani 1 1 d . . . . .
C7 C 0.3909(3) 0.13330(15) 0.9030(2) 0.0396(7) Uani 1 1 d . . . . .
C8 C 0.3397(3) 0.20220(14) 0.7880(2) 0.0335(6) Uani 1 1 d . . . . .
C9 C 0.2942(3) 0.28473(13) 0.6728(2) 0.0334(6) Uani 1 1 d . . . . .
C10 C 0.3052(3) 0.35330(14) 0.6649(2) 0.0422(7) Uani 1 1 d . . . . .
H10A H 0.274771 0.365993 0.601264 0.063 Uiso 1 1 calc R U . . .
H10B H 0.386305 0.365058 0.682831 0.063 Uiso 1 1 calc R U . . .
H10C H 0.261693 0.373770 0.705411 0.063 Uiso 1 1 calc R U . . .
C11 C 0.0332(3) 0.17902(18) 0.6973(3) 0.0496(9) Uani 1 1 d . . . . .
H11 H 0.087312 0.177046 0.754047 0.059 Uiso 1 1 calc R U . . .
C12 C -0.0821(4) 0.1873(2) 0.6979(3) 0.0590(10) Uani 1 1 d . . . . .
H12 H -0.105799 0.191392 0.754624 0.071 Uiso 1 1 calc R U . . .
C13 C -0.1622(3) 0.1895(2) 0.6165(3) 0.0574(10) Uani 1 1 d . . . . .
H13 H -0.241514 0.194534 0.616383 0.069 Uiso 1 1 calc R U . . .
C14 C -0.1247(3) 0.18426(16) 0.5349(3) 0.0463(8) Uani 1 1 d . . . . .
H14A H -0.177705 0.185909 0.477516 0.056 Uiso 1 1 calc R U . . .
C15 C -0.0090(3) 0.17660(14) 0.5386(2) 0.0366(7) Uani 1 1 d . . . . .
C16 C 0.0409(3) 0.17103(13) 0.4567(2) 0.0352(7) Uani 1 1 d . . . . .
C17 C 0.0298(3) 0.16454(15) 0.3057(2) 0.0418(8) Uani 1 1 d . . . . .
C18 C 0.2075(3) 0.16235(14) 0.4014(2) 0.0370(7) Uani 1 1 d . . . . .
C19 C 0.3971(3) 0.15757(14) 0.4900(2) 0.0401(7) Uani 1 1 d . . . . .
C20 C 0.5210(3) 0.15932(18) 0.4829(3) 0.0500(9) Uani 1 1 d . . . . .
H20A H 0.540404 0.200944 0.465220 0.075 Uiso 1 1 calc R U . . .
H20B H 0.533700 0.129560 0.436509 0.075 Uiso 1 1 calc R U . . .
H20C H 0.569665 0.148593 0.542503 0.075 Uiso 1 1 calc R U . . .
Cl2 Cl 0.04377(7) 0.35703(4) 0.46282(6) 0.0468(2) Uani 1 1 d D . . . .
O5 O 0.0877(5) 0.4144(2) 0.4956(10) 0.096(4) Uani 0.71(2) 1 d D . P A 1
O6 O 0.1329(3) 0.32322(16) 0.4336(2) 0.0717(9) Uani 1 1 d . . . B 1
O7 O 0.0105(7) 0.3235(3) 0.5346(4) 0.070(2) Uani 0.71(2) 1 d D . P A 1
O8 O -0.0525(5) 0.3653(5) 0.3900(4) 0.074(2) Uani 0.71(2) 1 d D . P A 1
O5B O 0.0723(13) 0.3907(12) 0.5460(10) 0.081(7) Uani 0.29(2) 1 d D . P A 2
O7B O -0.0278(18) 0.3097(8) 0.480(3) 0.142(13) Uani 0.29(2) 1 d D . P A 2
O8B O -0.014(3) 0.3973(12) 0.3942(10) 0.103(9) Uani 0.29(2) 1 d D . P A 2
Cl1 Cl 0.63330(8) 0.18203(4) 1.19389(6) 0.0496(2) Uani 1 1 d D . . . .
O1 O 0.6633(16) 0.1286(4) 1.1539(5) 0.119(6) Uani 0.60(2) 1 d D . P C 1
O2 O 0.7279(6) 0.2192(4) 1.2218(10) 0.090(3) Uani 0.60(2) 1 d D . P C 1
O3 O 0.5897(6) 0.1686(6) 1.2734(4) 0.079(3) Uani 0.60(2) 1 d D . P C 1
O4 O 0.5487(2) 0.21584(12) 1.12973(18) 0.0553(7) Uani 1 1 d . . . D 1
O1B O 0.5820(10) 0.1300(9) 1.220(2) 0.141(13) Uani 0.40(2) 1 d D . P C 2
O2B O 0.7178(11) 0.1605(12) 1.1513(10) 0.111(6) Uani 0.40(2) 1 d D . P C 2
O3B O 0.6958(18) 0.2149(8) 1.2665(11) 0.109(8) Uani 0.40(2) 1 d D . P C 2
N18 N 0.6686(17) 0.0102(11) 0.5682(14) 0.213(5) Uiso 0.5 1 d D . P E 1
C28 C 0.5073(11) -0.0134(6) 0.6638(9) 0.094(3) Uiso 0.5 1 d D . P E 1
H28A H 0.528353 -0.006144 0.730211 0.141 Uiso 0.5 1 calc R U P E 1
H28B H 0.482801 -0.056409 0.652238 0.141 Uiso 0.5 1 calc R U P E 1
H28C H 0.444123 0.014270 0.636472 0.141 Uiso 0.5 1 calc R U P E 1
C29 C 0.6063(12) -0.0013(8) 0.6230(10) 0.106(3) Uiso 0.5 1 d D . P E 1
N18B N 0.500000 0.000000 0.500000 0.213(5) Uiso 1 2 d DS . P F 2
C28B C 0.5779(12) -0.0144(6) 0.6930(8) 0.094(3) Uiso 0.5 1 d D . P F 2
H28D H 0.545733 0.020152 0.721840 0.141 Uiso 0.5 1 calc R U P F 2
H28E H 0.659543 -0.019021 0.721196 0.141 Uiso 0.5 1 calc R U P F 2
H28F H 0.537014 -0.052537 0.701804 0.141 Uiso 0.5 1 calc R U P F 2
C29B C 0.5649(13) -0.0024(8) 0.5950(8) 0.106(3) Uiso 0.5 1 d D . P F 2
N16 N 0.9656(7) 0.0243(3) 0.6653(4) 0.128(2) Uani 1 1 d . . . . .
C23 C 0.8723(9) -0.0020(4) 0.7918(7) 0.155(4) Uani 1 1 d . . . . .
H23A H 0.838986 0.035711 0.811517 0.232 Uiso 1 1 calc R U . . .
H23B H 0.928742 -0.019095 0.843435 0.232 Uiso 1 1 calc R U . . .
H23C H 0.811376 -0.032450 0.771210 0.232 Uiso 1 1 calc R U . . .
C24 C 0.9257(5) 0.0116(3) 0.7206(5) 0.0846(15) Uani 1 1 d . . . . .
N17 N 0.3713(6) 0.5027(3) 0.5758(5) 0.120(2) Uani 1 1 d . . . . .
C25 C 0.1880(7) 0.5360(3) 0.4514(6) 0.125(3) Uani 1 1 d . . . . .
H25A H 0.163904 0.501062 0.409932 0.188 Uiso 1 1 calc R U . . .
H25B H 0.207033 0.571278 0.416226 0.188 Uiso 1 1 calc R U . . .
H25C H 0.125456 0.547352 0.481671 0.188 Uiso 1 1 calc R U . . .
C26 C 0.2893(8) 0.5183(3) 0.5209(6) 0.099(2) Uani 1 1 d . . . . .
N15 N 0.5767(3) 0.13776(18) 0.7419(3) 0.0668(10) Uani 1 1 d . . . . .
C21 C 0.6844(4) 0.1835(3) 0.8975(3) 0.0811(15) Uani 1 1 d . . . . .
H21A H 0.639941 0.218331 0.913746 0.122 Uiso 1 1 calc R U . . .
H21B H 0.760710 0.197922 0.892190 0.122 Uiso 1 1 calc R U . . .
H21C H 0.692201 0.151744 0.945271 0.122 Uiso 1 1 calc R U . . .
C22 C 0.6251(4) 0.1575(2) 0.8098(3) 0.0583(10) Uani 1 1 d . . . . .
H14 H 0.436(4) 0.1541(18) 0.611(3) 0.050(11) Uiso 1 1 d . . . . .
H6 H 0.350(3) 0.2842(17) 0.804(2) 0.033(9) Uiso 1 1 d . . . . .
H5 H 0.234(3) 0.2670(16) 0.564(2) 0.028(10) Uiso 1 1 d . . . . .

loop_
_atom_site_aniso_label
_atom_site_aniso_U_11
_atom_site_aniso_U_22
_atom_site_aniso_U_33
_atom_site_aniso_U_23
_atom_site_aniso_U_13
_atom_site_aniso_U_12
Co1 0.0377(3) 0.0261(3) 0.0313(3) 0.00250(18) -0.0030(2) -0.00191(19)
N1 0.0565(18) 0.0282(13) 0.0396(15) 0.0046(11) -0.0098(13) -0.0039(12)
N2 0.0411(14) 0.0278(12) 0.0387(14) 0.0021(10) -0.0009(11) -0.0025(10)
N3 0.0402(14) 0.0357(14) 0.0322(13) -0.0004(11) 0.0010(11) 0.0012(11)
N4 0.0527(17) 0.0356(14) 0.0347(14) 0.0049(11) -0.0050(12) 0.0006(12)
N5 0.0389(15) 0.0315(14) 0.0331(15) 0.0048(12) 0.0024(12) 0.0001(11)
N6 0.0408(14) 0.0272(12) 0.0345(14) -0.0024(11) 0.0016(11) -0.0002(11)
N7 0.0583(19) 0.0441(18) 0.0327(15) 0.0027(14) -0.0024(13) 0.0029(15)
N8 0.0445(15) 0.0322(13) 0.0362(14) 0.0025(11) 0.0021(12) -0.0053(11)
N9 0.0349(14) 0.0267(12) 0.0356(14) 0.0037(10) 0.0017(11) -0.0015(10)
N10 0.0391(15) 0.0372(14) 0.0373(15) 0.0036(11) -0.0034(12) -0.0002(11)
N11 0.0409(16) 0.0507(17) 0.0336(14) 0.0020(12) -0.0005(12) -0.0068(12)
N12 0.043(2) 0.076(2) 0.0357(18) 0.0020(15) -0.0057(15) -0.0071(17)
N13 0.0379(15) 0.0412(15) 0.0383(15) 0.0012(11) 0.0014(11) -0.0039(11)
N14 0.0412(15) 0.0340(13) 0.0352(15) -0.0034(11) -0.0056(12) 0.0030(11)
C1 0.076(3) 0.0314(17) 0.047(2) 0.0042(15) -0.0167(19) -0.0051(17)
C2 0.114(4) 0.0304(18) 0.060(3) -0.0007(17) -0.029(3) -0.012(2)
C3 0.122(4) 0.0261(18) 0.072(3) 0.0086(18) -0.035(3) -0.011(2)
C4 0.103(3) 0.0313(18) 0.055(2) 0.0110(17) -0.024(2) -0.008(2)
C5 0.065(2) 0.0292(16) 0.0417(19) 0.0048(14) -0.0127(16) -0.0056(15)
C6 0.0476(19) 0.0314(15) 0.0387(17) 0.0021(13) -0.0053(14) -0.0027(13)
C7 0.0409(17) 0.0397(17) 0.0347(16) 0.0012(13) -0.0002(13) 0.0006(14)
C8 0.0319(15) 0.0311(15) 0.0361(16) -0.0014(12) 0.0036(12) -0.0007(12)
C9 0.0328(15) 0.0265(14) 0.0404(16) 0.0014(12) 0.0069(13) -0.0001(11)
C10 0.0489(19) 0.0285(15) 0.0496(19) 0.0016(14) 0.0109(15) 0.0007(14)
C11 0.053(2) 0.055(2) 0.0398(19) -0.0001(16) 0.0077(16) -0.0082(17)
C12 0.053(2) 0.073(3) 0.054(2) -0.004(2) 0.0187(19) -0.0108(19)
C13 0.044(2) 0.067(3) 0.063(3) -0.014(2) 0.0134(18) -0.0118(18)
C14 0.0410(18) 0.0411(18) 0.053(2) -0.0040(15) 0.0006(16) -0.0040(14)
C15 0.0399(17) 0.0277(14) 0.0393(17) 0.0000(12) 0.0018(13) -0.0051(12)
C16 0.0395(17) 0.0233(14) 0.0383(17) 0.0034(11) -0.0017(13) -0.0022(12)
C17 0.0419(18) 0.0411(18) 0.0368(17) 0.0045(13) -0.0042(14) -0.0061(14)
C18 0.0400(17) 0.0323(16) 0.0347(16) 0.0019(12) -0.0010(13) -0.0039(12)
C19 0.0391(17) 0.0317(16) 0.0452(19) -0.0035(13) -0.0009(14) -0.0013(13)
C20 0.0420(19) 0.050(2) 0.055(2) -0.0044(16) 0.0040(16) -0.0003(15)
Cl2 0.0511(5) 0.0398(4) 0.0457(5) 0.0052(3) 0.0016(4) 0.0047(3)
O5 0.088(4) 0.042(3) 0.141(9) -0.009(3) -0.012(4) -0.005(2)
O6 0.071(2) 0.093(2) 0.0545(17) 0.0171(15) 0.0198(15) 0.0336(17)
O7 0.086(5) 0.070(4) 0.062(4) 0.021(3) 0.035(3) 0.011(3)
O8 0.059(3) 0.089(5) 0.064(3) 0.002(3) -0.010(2) 0.019(3)
O5B 0.084(9) 0.111(16) 0.037(7) -0.024(7) -0.010(6) 0.030(9)
O7B 0.081(12) 0.055(9) 0.29(4) 0.010(15) 0.047(19) -0.015(8)
O8B 0.18(2) 0.080(12) 0.041(7) 0.018(8) 0.001(10) 0.066(14)
Cl1 0.0458(5) 0.0487(5) 0.0504(5) 0.0107(4) 0.0014(4) 0.0008(4)
O1 0.207(15) 0.060(5) 0.066(4) -0.009(4) -0.024(6) 0.076(7)
O2 0.043(3) 0.101(5) 0.115(8) 0.009(6) -0.006(4) -0.015(3)
O3 0.065(4) 0.128(8) 0.050(4) 0.038(4) 0.025(3) 0.002(4)
O4 0.0629(16) 0.0442(14) 0.0506(15) 0.0087(11) -0.0067(12) 0.0057(12)
O1B 0.067(6) 0.097(12) 0.23(3) 0.118(17) -0.034(10) -0.025(7)
O2B 0.080(8) 0.147(16) 0.097(9) -0.051(10) -0.001(6) 0.031(8)
O3B 0.121(14) 0.117(11) 0.063(8) -0.029(7) -0.041(8) 0.048(10)
N16 0.161(6) 0.134(5) 0.080(4) -0.001(3) 0.002(4) -0.025(4)
C23 0.206(10) 0.093(5) 0.192(9) -0.029(5) 0.104(8) -0.064(6)
C24 0.091(4) 0.072(3) 0.093(4) 0.000(3) 0.025(3) -0.019(3)
N17 0.130(5) 0.069(3) 0.168(6) -0.029(4) 0.048(5) -0.023(3)
C25 0.133(6) 0.105(5) 0.151(7) 0.043(5) 0.059(5) 0.045(5)
C26 0.130(6) 0.058(3) 0.126(6) -0.006(3) 0.068(5) -0.002(4)
N15 0.064(2) 0.064(2) 0.064(2) -0.0038(18) -0.0049(18) 0.0027(18)
C21 0.061(3) 0.117(4) 0.059(3) -0.014(3) -0.002(2) 0.000(3)
C22 0.049(2) 0.061(2) 0.060(3) 0.003(2) 0.0012(19) 0.0069(18)

loop_
_atom_type_symbol
_atom_type_description
_atom_type_scat_dispersion_real
_atom_type_scat_dispersion_imag
_atom_type_scat_source
C C 0.0181 0.0091 'International Tables Vol C Tables 4.2.6.8 and 6.1.1.4'
H H 0.0000 0.0000 'International Tables Vol C Tables 4.2.6.8 and 6.1.1.4'
Cl Cl 0.3639 0.7018 'International Tables Vol C Tables 4.2.6.8 and 6.1.1.4'
Co Co -2.3653 3.6143 'International Tables Vol C Tables 4.2.6.8 and 6.1.1.4'
N N 0.0311 0.0180 'International Tables Vol C Tables 4.2.6.8 and 6.1.1.4'
O O 0.0492 0.0322 'International Tables Vol C Tables 4.2.6.8 and 6.1.1.4'

loop_
_geom_angle_atom_site_label_1
_geom_angle_atom_site_label_2
_geom_angle_atom_site_label_3
_geom_angle
_geom_angle_site_symmetry_1
_geom_angle_site_symmetry_3
N1 Co1 N8 90.18(12) . .
N2 Co1 N1 83.32(11) . .
N2 Co1 N8 95.26(12) . .
N5 Co1 N1 174.12(12) . .
N5 Co1 N2 90.80(12) . .
N5 Co1 N8 90.49(11) . .
N9 Co1 N1 94.21(11) . .
N9 Co1 N2 177.07(11) . .
N9 Co1 N5 91.67(11) . .
N9 Co1 N8 83.15(11) . .
N14 Co1 N1 90.68(13) . .
N14 Co1 N2 90.83(12) . .
N14 Co1 N5 89.27(12) . .
N14 Co1 N8 173.91(11) . .
N14 Co1 N9 90.78(12) . .
C1 N1 Co1 127.8(2) . .
C1 N1 C5 118.7(3) . .
C5 N1 Co1 113.5(2) . .
C6 N2 Co1 115.5(2) . .
C8 N2 Co1 129.1(2) . .
C8 N2 C6 115.4(3) . .
C8 N3 C7 115.9(3) . .
C6 N4 C7 113.6(3) . .
Co1 N5 H5 119(3) . .
C9 N5 Co1 129.3(2) . .
C9 N5 H5 112(3) . .
C8 N6 C9 128.3(3) . .
C8 N6 H6 108(2) . .
C9 N6 H6 122(2) . .
H7A N7 H7B 121(4) . .
C7 N7 H7A 121(3) . .
C7 N7 H7B 118(3) . .
C11 N8 Co1 128.7(2) . .
C11 N8 C15 117.9(3) . .
C15 N8 Co1 113.4(2) . .
C16 N9 Co1 115.8(2) . .
C16 N9 C18 116.7(3) . .
C18 N9 Co1 127.5(2) . .
C16 N10 C17 113.2(3) . .
C17 N11 C18 117.7(3) . .
H12A N12 H12B 124(5) . .
C17 N12 H12A 117(4) . .
C17 N12 H12B 119(4) . .
C18 N13 C19 122.8(3) . .
Co1 N14 H14 123(3) . .
C19 N14 Co1 127.7(2) . .
C19 N14 H14 108(3) . .
N1 C1 H1 119.2 . .
N1 C1 C2 121.6(3) . .
C2 C1 H1 119.2 . .
C1 C2 H2 120.0 . .
C3 C2 C1 120.0(4) . .
C3 C2 H2 120.0 . .
C2 C3 H3 120.8 . .
C2 C3 C4 118.4(3) . .
C4 C3 H3 120.8 . .
C3 C4 H4 120.6 . .
C5 C4 C3 118.8(4) . .
C5 C4 H4 120.6 . .
N1 C5 C4 122.5(3) . .
N1 C5 C6 113.9(3) . .
C4 C5 C6 123.5(3) . .
N2 C6 C5 113.8(3) . .
N4 C6 N2 125.9(3) . .
N4 C6 C5 120.3(3) . .
N3 C7 N4 125.0(3) . .
N7 C7 N3 117.9(3) . .
N7 C7 N4 117.1(3) . .
N2 C8 N6 119.6(3) . .
N3 C8 N2 124.1(3) . .
N3 C8 N6 116.3(3) . .
N5 C9 N6 122.8(3) . .
N5 C9 C10 123.0(3) . .
N6 C9 C10 114.2(3) . .
C9 C10 H10A 109.5 . .
C9 C10 H10B 109.5 . .
C9 C10 H10C 109.5 . .
H10A C10 H10B 109.5 . .
H10A C10 H10C 109.5 . .
H10B C10 H10C 109.5 . .
N8 C11 H11 119.2 . .
N8 C11 C12 121.6(4) . .
C12 C11 H11 119.2 . .
C11 C12 H12 119.9 . .
C13 C12 C11 120.2(4) . .
C13 C12 H12 119.9 . .
C12 C13 H13 120.7 . .
C12 C13 C14 118.5(4) . .
C14 C13 H13 120.7 . .
C13 C14 H14A 120.7 . .
C15 C14 C13 118.6(3) . .
C15 C14 H14A 120.7 . .
N8 C15 C14 123.1(3) . .
N8 C15 C16 113.3(3) . .
C14 C15 C16 123.5(3) . .
N9 C16 C15 114.2(3) . .
N10 C16 N9 126.6(3) . .
N10 C16 C15 119.2(3) . .
N11 C17 N10 125.5(3) . .
N11 C17 N12 118.4(4) . .
N12 C17 N10 116.1(3) . .
N11 C18 N9 120.3(3) . .
N13 C18 N9 123.9(3) . .
N13 C18 N11 115.8(3) . .
N13 C19 C20 114.4(3) . .
N14 C19 N13 126.9(3) . .
N14 C19 C20 118.7(3) . .
C19 C20 H20A 109.5 . .
C19 C20 H20B 109.5 . .
C19 C20 H20C 109.5 . .
H20A C20 H20B 109.5 . .
H20A C20 H20C 109.5 . .
H20B C20 H20C 109.5 . .
O5 Cl2 O6 108.3(4) . .
O5 Cl2 O7 109.6(5) . .
O5 Cl2 O8 109.8(4) . .
O7 Cl2 O6 108.1(3) . .
O8 Cl2 O6 111.4(3) . .
O8 Cl2 O7 109.5(4) . .
O7B Cl2 O5B 105.1(16) . .
O7B Cl2 O8B 111.5(14) . .
O8B Cl2 O5B 108.0(9) . .
O1 Cl1 O3 111.2(6) . .
O1 Cl1 O4 110.4(4) . .
O2 Cl1 O1 110.5(8) . .
O2 Cl1 O3 106.7(5) . .
O2 Cl1 O4 108.6(4) . .
O3 Cl1 O4 109.3(3) . .
O1B Cl1 O2B 105.4(11) . .
O3B Cl1 O1B 113.5(12) . .
O3B Cl1 O2B 102.1(9) . .
H28A C28 H28B 109.5 . .
H28A C28 H28C 109.5 . .
H28B C28 H28C 109.5 . .
C29 C28 H28A 109.5 . .
C29 C28 H28B 109.5 . .
C29 C28 H28C 109.5 . .
N18 C29 C28 163.6(19) . .
C29B N18B C29B 180.0 3_656 .
H28D C28B H28E 109.5 . .
H28D C28B H28F 109.5 . .
H28E C28B H28F 109.5 . .
C29B C28B H28D 109.5 . .
C29B C28B H28E 109.5 . .
C29B C28B H28F 109.5 . .
C28B C29B N18B 153.8(14) . .
H23A C23 H23B 109.5 . .
H23A C23 H23C 109.5 . .
H23B C23 H23C 109.5 . .
C24 C23 H23A 109.5 . .
C24 C23 H23B 109.5 . .
C24 C23 H23C 109.5 . .
N16 C24 C23 177.3(9) . .
H25A C25 H25B 109.5 . .
H25A C25 H25C 109.5 . .
H25B C25 H25C 109.5 . .
C26 C25 H25A 109.5 . .
C26 C25 H25B 109.5 . .
C26 C25 H25C 109.5 . .
N17 C26 C25 178.3(7) . .
H21A C21 H21B 109.5 . .
H21A C21 H21C 109.5 . .
H21B C21 H21C 109.5 . .
C22 C21 H21A 109.5 . .
C22 C21 H21B 109.5 . .
C22 C21 H21C 109.5 . .
N15 C22 C21 178.5(5) . .

loop_
_geom_bond_atom_site_label_1
_geom_bond_atom_site_label_2
_geom_bond_distance
_geom_bond_site_symmetry_2
Co1 N1 1.957(3) .
Co1 N2 1.902(3) .
Co1 N5 1.894(3) .
Co1 N8 1.964(3) .
Co1 N9 1.891(3) .
Co1 N14 1.880(3) .
N1 C1 1.323(4) .
N1 C5 1.354(4) .
N2 C6 1.352(4) .
N2 C8 1.348(4) .
N3 C7 1.344(4) .
N3 C8 1.317(4) .
N4 C6 1.313(4) .
N4 C7 1.369(4) .
N5 C9 1.278(4) .
N5 H5 0.70(4) .
N6 C8 1.363(4) .
N6 C9 1.366(4) .
N6 H6 0.81(4) .
N7 H7A 0.78(4) .
N7 H7B 0.92(4) .
N7 C7 1.319(4) .
N8 C11 1.343(5) .
N8 C15 1.355(4) .
N9 C16 1.344(4) .
N9 C18 1.370(4) .
N10 C16 1.310(4) .
N10 C17 1.361(5) .
N11 C17 1.330(5) .
N11 C18 1.345(4) .
N12 H12A 0.77(6) .
N12 H12B 0.77(5) .
N12 C17 1.333(5) .
N13 C18 1.340(5) .
N13 C19 1.356(4) .
N14 C19 1.299(5) .
N14 H14 0.86(4) .
C1 H1 0.9500 .
C1 C2 1.393(5) .
C2 H2 0.9500 .
C2 C3 1.366(6) .
C3 H3 0.9500 .
C3 C4 1.395(6) .
C4 H4 0.9500 .
C4 C5 1.370(5) .
C5 C6 1.471(4) .
C9 C10 1.497(4) .
C10 H10A 0.9800 .
C10 H10B 0.9800 .
C10 H10C 0.9800 .
C11 H11 0.9500 .
C11 C12 1.385(6) .
C12 H12 0.9500 .
C12 C13 1.377(6) .
C13 H13 0.9500 .
C13 C14 1.386(6) .
C14 H14A 0.9500 .
C14 C15 1.377(5) .
C15 C16 1.471(5) .
C19 C20 1.501(5) .
C20 H20A 0.9800 .
C20 H20B 0.9800 .
C20 H20C 0.9800 .
Cl2 O5 1.396(5) .
Cl2 O6 1.430(3) .
Cl2 O7 1.415(5) .
Cl2 O8 1.414(5) .
Cl2 O5B 1.416(9) .
Cl2 O7B 1.392(12) .
Cl2 O8B 1.407(10) .
Cl1 O1 1.382(6) .
Cl1 O2 1.375(7) .
Cl1 O3 1.419(5) .
Cl1 O4 1.434(3) .
Cl1 O1B 1.376(8) .
Cl1 O2B 1.379(10) .
Cl1 O3B 1.375(10) .
N18 C29 1.239(12) .
C28 H28A 0.9800 .
C28 H28B 0.9800 .
C28 H28C 0.9800 .
C28 C29 1.460(11) .
N18B C29B 1.463(12) 3_656
N18B C29B 1.463(12) .
C28B H28D 0.9800 .
C28B H28E 0.9800 .
C28B H28F 0.9800 .
C28B C29B 1.459(13) .
N16 C24 1.070(8) .
C23 H23A 0.9800 .
C23 H23B 0.9800 .
C23 H23C 0.9800 .
C23 C24 1.378(10) .
N17 C26 1.184(9) .
C25 H25A 0.9800 .
C25 H25B 0.9800 .
C25 H25C 0.9800 .
C25 C26 1.464(11) .
N15 C22 1.137(5) .
C21 H21A 0.9800 .
C21 H21B 0.9800 .
C21 H21C 0.9800 .
C21 C22 1.460(6) .

loop_
_geom_hbond_atom_site_label_D
_geom_hbond_atom_site_label_H
_geom_hbond_atom_site_label_A
_geom_hbond_distance_DH
_geom_hbond_distance_HA
_geom_hbond_distance_DA
_geom_hbond_angle_DHA
_geom_hbond_site_symmetry_A
_geom_hbond_publ_flag
N7 H7A N17 0.78(4) 2.44(5) 3.167(7) 156(4) 4_566 yes
N7 H7B O4 0.92(4) 2.12(5) 3.018(4) 167(4) . yes
N12 H12A O7 0.77(6) 2.26(6) 2.960(7) 151(5) 4_565 yes
N12 H12A O5B 0.77(6) 2.60(6) 3.34(3) 161(5) 4_565 yes
N12 H12B O2 0.77(5) 2.38(5) 3.085(11) 152(4) 1_454 yes
N12 H12B O2B 0.77(5) 2.17(5) 2.906(13) 160(5) 1_454 yes
N14 H14 N15 0.86(4) 2.31(5) 3.148(5) 164(4) . yes
N6 H6 N13 0.81(4) 2.05(4) 2.824(4) 159(3) 4_566 yes
N5 H5 O6 0.70(4) 2.39(4) 3.072(4) 165(4) . yes

loop_
_geom_torsion_atom_site_label_1
_geom_torsion_atom_site_label_2
_geom_torsion_atom_site_label_3
_geom_torsion_atom_site_label_4
_geom_torsion
_geom_torsion_site_symmetry_1
_geom_torsion_site_symmetry_2
_geom_torsion_site_symmetry_3
_geom_torsion_site_symmetry_4
Co1 N1 C1 C2 177.5(4) . . . .
Co1 N1 C5 C4 -177.4(4) . . . .
Co1 N1 C5 C6 0.6(4) . . . .
Co1 N2 C6 N4 179.4(3) . . . .
Co1 N2 C6 C5 -0.8(4) . . . .
Co1 N2 C8 N3 -178.1(2) . . . .
Co1 N2 C8 N6 1.7(5) . . . .
Co1 N5 C9 N6 -0.4(5) . . . .
Co1 N5 C9 C10 179.8(2) . . . .
Co1 N8 C11 C12 178.7(3) . . . .
Co1 N8 C15 C14 -179.4(2) . . . .
Co1 N8 C15 C16 0.3(3) . . . .
Co1 N9 C16 N10 -176.5(2) . . . .
Co1 N9 C16 C15 3.1(3) . . . .
Co1 N9 C18 N11 175.8(2) . . . .
Co1 N9 C18 N13 -5.1(4) . . . .
Co1 N14 C19 N13 -8.8(5) . . . .
Co1 N14 C19 C20 170.2(2) . . . .
N1 Co1 N9 C16 87.4(2) . . . .
N1 Co1 N9 C18 -90.7(3) . . . .
N1 Co1 N14 C19 100.7(3) . . . .
N1 C1 C2 C3 -0.3(8) . . . .
N1 C5 C6 N2 0.1(5) . . . .
N1 C5 C6 N4 179.9(3) . . . .
N2 Co1 N5 C9 0.6(3) . . . .
N2 Co1 N14 C19 -176.0(3) . . . .
N5 Co1 N9 C16 -92.6(2) . . . .
N5 Co1 N9 C18 89.3(3) . . . .
N5 Co1 N14 C19 -85.2(3) . . . .
N8 Co1 N5 C9 95.8(3) . . . .
N8 Co1 N9 C16 -2.3(2) . . . .
N8 Co1 N9 C18 179.6(3) . . . .
N8 C11 C12 C13 0.8(6) . . . .
N8 C15 C16 N9 -2.2(4) . . . .
N8 C15 C16 N10 177.4(3) . . . .
N9 Co1 N5 C9 179.0(3) . . . .
N9 Co1 N14 C19 6.5(3) . . . .
N14 Co1 N5 C9 -90.2(3) . . . .
N14 Co1 N9 C16 178.1(2) . . . .
N14 Co1 N9 C18 0.0(3) . . . .
C1 N1 C5 C4 0.8(7) . . . .
C1 N1 C5 C6 178.8(4) . . . .
C1 C2 C3 C4 0.6(9) . . . .
C2 C3 C4 C5 -0.2(9) . . . .
C3 C4 C5 N1 -0.5(8) . . . .
C3 C4 C5 C6 -178.3(5) . . . .
C4 C5 C6 N2 178.1(4) . . . .
C4 C5 C6 N4 -2.1(7) . . . .
C5 N1 C1 C2 -0.4(7) . . . .
C6 N2 C8 N3 -0.4(5) . . . .
C6 N2 C8 N6 179.4(3) . . . .
C6 N4 C7 N3 1.5(5) . . . .
C6 N4 C7 N7 -176.8(3) . . . .
C7 N3 C8 N2 0.1(5) . . . .
C7 N3 C8 N6 -179.7(3) . . . .
C7 N4 C6 N2 -1.8(5) . . . .
C7 N4 C6 C5 178.4(3) . . . .
C8 N2 C6 N4 1.3(5) . . . .
C8 N2 C6 C5 -178.8(3) . . . .
C8 N3 C7 N4 -0.7(5) . . . .
C8 N3 C7 N7 177.6(3) . . . .
C8 N6 C9 N5 0.6(5) . . . .
C8 N6 C9 C10 -179.5(3) . . . .
C9 N6 C8 N2 -1.3(5) . . . .
C9 N6 C8 N3 178.6(3) . . . .
C11 N8 C15 C14 -0.4(5) . . . .
C11 N8 C15 C16 179.3(3) . . . .
C11 C12 C13 C14 -0.9(6) . . . .
C12 C13 C14 C15 0.5(6) . . . .
C13 C14 C15 N8 0.2(5) . . . .
C13 C14 C15 C16 -179.5(3) . . . .
C14 C15 C16 N9 177.5(3) . . . .
C14 C15 C16 N10 -2.9(4) . . . .
C15 N8 C11 C12 -0.1(5) . . . .
C16 N9 C18 N11 -2.3(4) . . . .
C16 N9 C18 N13 176.8(3) . . . .
C16 N10 C17 N11 -2.3(5) . . . .
C16 N10 C17 N12 177.7(3) . . . .
C17 N10 C16 N9 0.4(4) . . . .
C17 N10 C16 C15 -179.2(3) . . . .
C17 N11 C18 N9 0.7(4) . . . .
C17 N11 C18 N13 -178.5(3) . . . .
C18 N9 C16 N10 1.8(4) . . . .
C18 N9 C16 C15 -178.6(2) . . . .
C18 N11 C17 N10 1.8(5) . . . .
C18 N11 C17 N12 -178.2(3) . . . .
C18 N13 C19 N14 2.5(5) . . . .
C18 N13 C19 C20 -176.6(3) . . . .
C19 N13 C18 N9 4.6(5) . . . .
C19 N13 C18 N11 -176.2(3) . . . .

_cod_database_fobs_code 4350782
